data_7018748
loop_
_publ_author_name
'Lobana, Tarlok S.'
'Khanna, Sonia'
'Butcher, Ray J.'

_publ_section_title
;
 2-Benzoylpyridine thiosemicarbazone as a novel reagent for the single pot
 synthesis of dinuclear Cu(I)-Cu(II) complexes: formation of stable
 copper(ii)-iodide bonds.
;
_journal_issue 16
_journal_name_full 'Dalton transactions (Cambridge, England : 2003)'
_journal_page_first 4845
_journal_page_last 4851
_journal_paper_doi 10.1039/c2dt30068k
_journal_volume 41
_journal_year 2012
_chemical_formula_sum 'C13 H11 Cu I N4 S'
_chemical_formula_weight 445.78
_chemical_name_systematic
;
?
;
_space_group_IT_number 15
_symmetry_cell_setting monoclinic
_symmetry_space_group_name_Hall '-C 2yc'
_symmetry_space_group_name_H-M 'C 1 2/c 1'
_atom_sites_solution_hydrogens geom
_atom_sites_solution_primary direct
_atom_sites_solution_secondary difmap
_audit_creation_method SHELXL-97
_cell_angle_alpha 90.00
_cell_angle_beta 104.885(2)
_cell_angle_gamma 90.00
_cell_formula_units_Z 8
_cell_length_a 11.1959(14)
_cell_length_b 22.689(3)
_cell_length_c 11.9788(15)
_cell_measurement_reflns_used 4324
_cell_measurement_temperature 100(2)
_cell_measurement_theta_max 31.65
_cell_measurement_theta_min 2.40
_cell_volume 2940.8(7)
_computing_cell_refinement 'Apex2 v2.1-4'
_computing_data_collection 'Apex2 v2.1-4 (Bruker, 2007)'
_computing_data_reduction 'Apex2 v2.1-4'
_computing_molecular_graphics 'SHELXTL 6.14'
_computing_publication_material 'SHELXTL 6.14'
_computing_structure_refinement 'SHELXTL 6.14'
_computing_structure_solution 'SHELXTL 6.14 (Bruker, 2000-2003)'
_diffrn_ambient_temperature 100(2)
_diffrn_measured_fraction_theta_full 0.998
_diffrn_measured_fraction_theta_max 0.998
_diffrn_measurement_device_type 'Bruker AXS SMART APEX CCD diffractometer'
_diffrn_measurement_method '\w scans'
_diffrn_radiation_monochromator graphite
_diffrn_radiation_source 'fine-focus sealed tube'
_diffrn_radiation_type MoK\a
_diffrn_radiation_wavelength 0.71073
_diffrn_reflns_av_R_equivalents 0.0278
_diffrn_reflns_av_sigmaI/netI 0.0315
_diffrn_reflns_limit_h_max 14
_diffrn_reflns_limit_h_min -14
_diffrn_reflns_limit_k_max 30
_diffrn_reflns_limit_k_min -27
_diffrn_reflns_limit_l_max 15
_diffrn_reflns_limit_l_min -15
_diffrn_reflns_number 11154
_diffrn_reflns_theta_full 28.28
_diffrn_reflns_theta_max 28.28
_diffrn_reflns_theta_min 1.80
_diffrn_standards_number 0
_exptl_absorpt_coefficient_mu 3.721
_exptl_absorpt_correction_T_max 0.928
_exptl_absorpt_correction_T_min 0.490
_exptl_absorpt_correction_type multi-scan
_exptl_absorpt_process_details 'SADABS (Sheldrick, 2007)'
_exptl_crystal_colour black
_exptl_crystal_density_diffrn 2.014
_exptl_crystal_density_method 'not measured'
_exptl_crystal_description plate
_exptl_crystal_F_000 1720
_exptl_crystal_size_max 0.46
_exptl_crystal_size_mid 0.13
_exptl_crystal_size_min 0.02
_refine_diff_density_max 1.086
_refine_diff_density_min -1.148
_refine_diff_density_rms 0.148
_refine_ls_extinction_method none
_refine_ls_goodness_of_fit_ref 1.053
_refine_ls_hydrogen_treatment mixed
_refine_ls_matrix_type full
_refine_ls_number_parameters 187
_refine_ls_number_reflns 3637
_refine_ls_number_restraints 2
_refine_ls_restrained_S_all 1.053
_refine_ls_R_factor_all 0.0409
_refine_ls_R_factor_gt 0.0343
_refine_ls_shift/su_max 0.001
_refine_ls_shift/su_mean 0.000
_refine_ls_structure_factor_coef Fsqd
_refine_ls_weighting_details 'calc w=1/[\s^2^(Fo^2^)+(0.0358P)^2^+27.4186P] where P=(Fo^2^+2Fc^2^)/3'
_refine_ls_weighting_scheme calc
_refine_ls_wR_factor_gt 0.0871
_refine_ls_wR_factor_ref 0.0907
_reflns_number_gt 3140
_reflns_number_total 3637
_reflns_threshold_expression I>2\s(I)
_cod_data_source_file c2dt30068k.txt
_cod_data_source_block 1
_cod_depositor_comments
;
The following automatic conversions were performed:

'_symmetry_cell_setting' value 'Monoclinic' changed to 'monoclinic'
according to /home/saulius/struct/CIF-dictionaries/cif_core.dic
dictionary named 'cif_core.dic' version 2.4.1 from 2010-06-29.

Automatic conversion script
Id: cif_fix_values 1715 2011-07-08 13:25:40Z adriana 

2018-03-13
Z value and formula fixed to values more according to usual
chemical conventions.                 miguel
;
_cod_original_formula_sum 'C26 H22 Cu2 I2 N8 S2'
_cod_original_formula_weight 891.56
_cod_original_formula_units_Z 4
_cod_original_cell_volume 2940.8(6)
_cod_original_sg_symbol_H-M C2/c
_cod_database_code 7018748

loop_
_symmetry_equiv_pos_as_xyz
'x, y, z'
'-x, y, -z+1/2'
'x+1/2, y+1/2, z'
'-x+1/2, y+1/2, -z+1/2'
'-x, -y, -z'
'x, -y, z-1/2'
'-x+1/2, -y+1/2, -z'
'x+1/2, -y+1/2, z-1/2'

loop_
_atom_site_label
_atom_site_type_symbol
_atom_site_fract_x
_atom_site_fract_y
_atom_site_fract_z
_atom_site_U_iso_or_equiv
_atom_site_adp_type
_atom_site_occupancy
_atom_site_symmetry_multiplicity
_atom_site_calc_flag
_atom_site_refinement_flags
C1 C 0.2712(4) 0.25952(19) 0.2712(4) 0.0206(9) Uani 1 1 d .
H1 H 0.2993 0.2212 0.2585 0.025 Uiso 1 1 calc R
C2 C 0.1946(4) 0.2661(2) 0.3451(4) 0.0244(9) Uani 1 1 d .
H2 H 0.1714 0.2328 0.3828 0.029 Uiso 1 1 calc R
C3 C 0.1528(4) 0.3210(2) 0.3631(4) 0.0256(10) Uani 1 1 d .
H3 H 0.0991 0.3262 0.4121 0.031 Uiso 1 1 calc R
C4 C 0.1903(4) 0.3695(2) 0.3082(4) 0.0212(9) Uani 1 1 d .
H4 H 0.1632 0.4081 0.3200 0.025 Uiso 1 1 calc R
C5 C 0.2675(4) 0.36006(17) 0.2366(3) 0.0149(7) Uani 1 1 d .
C6 C 0.3105(4) 0.40769(17) 0.1718(3) 0.0132(7) Uani 1 1 d .
C7 C 0.2633(3) 0.46912(17) 0.1734(3) 0.0123(7) Uani 1 1 d .
C8 C 0.2904(4) 0.50275(18) 0.2735(4) 0.0171(8) Uani 1 1 d .
H8 H 0.3437 0.4876 0.3424 0.021 Uiso 1 1 calc R
C9 C 0.2392(4) 0.55897(19) 0.2729(4) 0.0198(8) Uani 1 1 d .
H9 H 0.2584 0.5823 0.3411 0.024 Uiso 1 1 calc R
C10 C 0.1605(4) 0.58047(19) 0.1729(4) 0.0193(8) Uani 1 1 d .
H10 H 0.1248 0.6185 0.1728 0.023 Uiso 1 1 calc R
C11 C 0.1330(4) 0.54707(19) 0.0723(4) 0.0186(8) Uani 1 1 d .
H11 H 0.0793 0.5623 0.0037 0.022 Uiso 1 1 calc R
C12 C 0.1843(4) 0.49131(17) 0.0723(3) 0.0143(7) Uani 1 1 d .
H12 H 0.1657 0.4683 0.0037 0.017 Uiso 1 1 calc R
C13 C 0.4953(3) 0.40271(17) -0.0180(3) 0.0142(7) Uani 1 1 d .
Cu1 Cu 0.39130(4) 0.30376(2) 0.08871(4) 0.01294(11) Uani 1 1 d .
I1 I 0.40205(2) 0.191996(12) 0.06053(2) 0.01924(9) Uani 1 1 d .
N1 N 0.3066(3) 0.30511(14) 0.2176(3) 0.0151(6) Uani 1 1 d .
N2 N 0.3822(3) 0.39053(14) 0.1093(3) 0.0121(6) Uani 1 1 d .
N3 N 0.4352(3) 0.43036(14) 0.0507(3) 0.0123(6) Uani 1 1 d .
N4 N 0.5578(3) 0.43688(16) -0.0753(3) 0.0176(7) Uani 1 1 d D
H4B H 0.600(4) 0.418(2) -0.117(4) 0.021 Uiso 1 1 d D
H4A H 0.561(5) 0.4761(9) -0.067(4) 0.021 Uiso 1 1 d D
S1 S 0.49536(10) 0.32730(4) -0.04060(9) 0.0189(2) Uani 1 1 d .

loop_
_atom_site_aniso_label
_atom_site_aniso_U_11
_atom_site_aniso_U_22
_atom_site_aniso_U_33
_atom_site_aniso_U_23
_atom_site_aniso_U_13
_atom_site_aniso_U_12
C1 0.028(2) 0.017(2) 0.018(2) 0.0030(16) 0.0081(17) -0.0063(17)
C2 0.029(2) 0.022(2) 0.026(2) 0.0054(18) 0.0116(18) -0.0110(19)
C3 0.031(2) 0.026(2) 0.026(2) 0.0026(19) 0.0202(19) -0.0083(19)
C4 0.025(2) 0.020(2) 0.025(2) -0.0008(17) 0.0160(17) -0.0041(17)
C5 0.0180(18) 0.0131(19) 0.0150(18) -0.0003(14) 0.0069(15) -0.0044(15)
C6 0.0149(17) 0.0120(18) 0.0134(17) 0.0001(14) 0.0052(14) -0.0022(14)
C7 0.0111(16) 0.0109(18) 0.0174(18) 0.0008(14) 0.0083(14) -0.0012(14)
C8 0.0210(19) 0.014(2) 0.0163(19) -0.0007(15) 0.0044(15) 0.0009(15)
C9 0.024(2) 0.016(2) 0.020(2) -0.0044(16) 0.0070(16) 0.0021(16)
C10 0.0184(19) 0.0136(19) 0.027(2) -0.0023(16) 0.0077(16) 0.0015(15)
C11 0.0138(18) 0.021(2) 0.020(2) 0.0039(16) 0.0030(15) 0.0009(15)
C12 0.0156(17) 0.0140(19) 0.0147(18) -0.0022(14) 0.0061(14) -0.0024(14)
C13 0.0138(17) 0.0116(18) 0.0188(19) 0.0038(14) 0.0073(14) -0.0002(14)
Cu1 0.0164(2) 0.0080(2) 0.0168(2) 0.00139(17) 0.00854(18) -0.00068(17)
I1 0.02006(14) 0.01472(15) 0.02281(15) 0.00045(10) 0.00528(10) 0.00114(10)
N1 0.0188(16) 0.0118(16) 0.0157(16) 0.0006(12) 0.0061(13) -0.0022(13)
N2 0.0153(15) 0.0109(15) 0.0118(15) 0.0022(12) 0.0063(12) -0.0032(12)
N3 0.0166(15) 0.0070(15) 0.0146(15) 0.0007(12) 0.0067(12) -0.0016(12)
N4 0.0196(16) 0.0124(17) 0.0271(18) 0.0001(14) 0.0175(14) 0.0010(13)
S1 0.0242(5) 0.0094(4) 0.0295(5) -0.0002(4) 0.0186(4) 0.0004(4)

loop_
_atom_type_symbol
_atom_type_description
_atom_type_scat_dispersion_real
_atom_type_scat_dispersion_imag
_atom_type_scat_source
C C 0.0033 0.0016 'International Tables Vol C Tables 4.2.6.8 and 6.1.1.4'
H H 0.0000 0.0000 'International Tables Vol C Tables 4.2.6.8 and 6.1.1.4'
N N 0.0061 0.0033 'International Tables Vol C Tables 4.2.6.8 and 6.1.1.4'
S S 0.1246 0.1234 'International Tables Vol C Tables 4.2.6.8 and 6.1.1.4'
I I -0.4742 1.8119 'International Tables Vol C Tables 4.2.6.8 and 6.1.1.4'
Cu Cu 0.3201 1.2651 'International Tables Vol C Tables 4.2.6.8 and 6.1.1.4'

loop_
_geom_angle_atom_site_label_1
_geom_angle_atom_site_label_2
_geom_angle_atom_site_label_3
_geom_angle
N1 C1 C2 122.2(4)
N1 C1 H1 118.9
C2 C1 H1 118.9
C3 C2 C1 119.4(4)
C3 C2 H2 120.3
C1 C2 H2 120.3
C2 C3 C4 119.1(4)
C2 C3 H3 120.5
C4 C3 H3 120.5
C5 C4 C3 118.7(4)
C5 C4 H4 120.7
C3 C4 H4 120.7
N1 C5 C4 121.7(4)
N1 C5 C6 114.8(3)
C4 C5 C6 123.5(4)
N2 C6 C5 114.7(3)
N2 C6 C7 124.3(3)
C5 C6 C7 120.7(3)
C8 C7 C12 120.0(4)
C8 C7 C6 121.7(4)
C12 C7 C6 118.2(3)
C7 C8 C9 120.0(4)
C7 C8 H8 120.0
C9 C8 H8 120.0
C10 C9 C8 119.7(4)
C10 C9 H9 120.1
C8 C9 H9 120.1
C9 C10 C11 120.6(4)
C9 C10 H10 119.7
C11 C10 H10 119.7
C10 C11 C12 119.8(4)
C10 C11 H11 120.1
C12 C11 H11 120.1
C11 C12 C7 119.8(4)
C11 C12 H12 120.1
C7 C12 H12 120.1
N3 C13 N4 116.9(3)
N3 C13 S1 125.2(3)
N4 C13 S1 117.9(3)
N2 Cu1 N1 80.82(13)
N2 Cu1 S1 84.35(9)
N1 Cu1 S1 164.68(10)
N2 Cu1 I1 179.54(10)
N1 Cu1 I1 99.42(10)
S1 Cu1 I1 95.44(3)
C1 N1 C5 118.9(4)
C1 N1 Cu1 128.1(3)
C5 N1 Cu1 112.2(3)
C6 N2 N3 121.0(3)
C6 N2 Cu1 115.4(3)
N3 N2 Cu1 123.2(2)
C13 N3 N2 110.9(3)
C13 N4 H4B 116(3)
C13 N4 H4A 122(3)
H4B N4 H4A 121(5)
C13 S1 Cu1 96.12(13)

loop_
_geom_bond_atom_site_label_1
_geom_bond_atom_site_label_2
_geom_bond_distance
C1 N1 1.330(5)
C1 C2 1.391(6)
C1 H1 0.9500
C2 C3 1.365(7)
C2 H2 0.9500
C3 C4 1.401(6)
C3 H3 0.9500
C4 C5 1.381(5)
C4 H4 0.9500
C5 N1 1.360(5)
C5 C6 1.481(5)
C6 N2 1.291(5)
C6 C7 1.492(5)
C7 C8 1.387(5)
C7 C12 1.397(5)
C8 C9 1.398(6)
C8 H8 0.9500
C9 C10 1.381(6)
C9 H9 0.9500
C10 C11 1.389(6)
C10 H10 0.9500
C11 C12 1.389(6)
C11 H11 0.9500
C12 H12 0.9500
C13 N3 1.344(5)
C13 N4 1.346(5)
C13 S1 1.733(4)
Cu1 N2 1.990(3)
Cu1 N1 2.009(3)
Cu1 S1 2.2292(11)
Cu1 I1 2.5650(6)
N2 N3 1.369(4)
N4 H4B 0.882(19)
N4 H4A 0.895(19)

loop_
_geom_hbond_atom_site_label_D
_geom_hbond_atom_site_label_H
_geom_hbond_atom_site_label_A
_geom_hbond_distance_DH
_geom_hbond_distance_HA
_geom_hbond_distance_DA
_geom_hbond_angle_DHA
_geom_hbond_site_symmetry_A
N4 H4A N3 0.895(19) 2.13(2) 3.026(5) 178(5) 5_665

loop_
_geom_torsion_atom_site_label_1
_geom_torsion_atom_site_label_2
_geom_torsion_atom_site_label_3
_geom_torsion_atom_site_label_4
_geom_torsion
N1 C1 C2 C3 0.6(7)
C1 C2 C3 C4 -1.2(7)
C2 C3 C4 C5 0.6(7)
C3 C4 C5 N1 0.6(7)
C3 C4 C5 C6 178.4(4)
N1 C5 C6 N2 -2.1(5)
C4 C5 C6 N2 -180.0(4)
N1 C5 C6 C7 172.9(3)
C4 C5 C6 C7 -5.0(6)
N2 C6 C7 C8 -119.0(4)
C5 C6 C7 C8 66.5(5)
N2 C6 C7 C12 64.7(5)
C5 C6 C7 C12 -109.9(4)
C12 C7 C8 C9 -0.4(6)
C6 C7 C8 C9 -176.7(4)
C7 C8 C9 C10 0.8(6)
C8 C9 C10 C11 -0.9(6)
C9 C10 C11 C12 0.5(6)
C10 C11 C12 C7 0.0(6)
C8 C7 C12 C11 0.0(6)
C6 C7 C12 C11 176.4(3)
C2 C1 N1 C5 0.7(6)
C2 C1 N1 Cu1 -168.6(3)
C4 C5 N1 C1 -1.3(6)
C6 C5 N1 C1 -179.2(4)
C4 C5 N1 Cu1 169.6(3)
C6 C5 N1 Cu1 -8.4(4)
N2 Cu1 N1 C1 -179.0(4)
S1 Cu1 N1 C1 -164.4(3)
I1 Cu1 N1 C1 1.4(4)
N2 Cu1 N1 C5 11.2(3)
S1 Cu1 N1 C5 25.8(6)
I1 Cu1 N1 C5 -168.4(3)
C5 C6 N2 N3 -175.7(3)
C7 C6 N2 N3 9.5(6)
C5 C6 N2 Cu1 11.9(4)
C7 C6 N2 Cu1 -162.9(3)
N1 Cu1 N2 C6 -13.0(3)
S1 Cu1 N2 C6 170.9(3)
N1 Cu1 N2 N3 174.8(3)
S1 Cu1 N2 N3 -1.3(3)
N4 C13 N3 N2 -176.2(3)
S1 C13 N3 N2 5.4(5)
C6 N2 N3 C13 -173.6(4)
Cu1 N2 N3 C13 -1.8(4)
N3 C13 S1 Cu1 -5.8(4)
N4 C13 S1 Cu1 175.8(3)
N2 Cu1 S1 C13 3.02(17)
N1 Cu1 S1 C13 -11.4(4)
I1 Cu1 S1 C13 -177.39(14)
